data_7245846
loop_
_publ_author_name
'Saadati, Arezoo'
'Amiri Rudbari, Hadi'
'Aryaeifar, Mahnaz'
'Blacque, Olivier'
'Correia, Isabel'
'Islam, Mohammad Khairul'
'Woschko, Dennis'
'Haj Hassani Sohi, Takin'
'Janiak, Christoph'
'Enamullah, Mohammed'

_publ_section_title
;
 Experimental and computational studies on pseudotetrahedral nickel(ii)-(S
 or R)-dihalogen-salicylaldiminates with \D- or \L-chirality induction
 at-metal
;
_journal_issue 3
_journal_name_full CrystEngComm
_journal_page_first 365
_journal_page_last 377
_journal_paper_doi 10.1039/D2CE01311H
_journal_volume 25
_journal_year 2023
_chemical_absolute_configuration ad
_chemical_formula_moiety 'C30 H24 Br4 N2 Ni O2'
_chemical_formula_sum 'C30 H24 Br4 N2 Ni O2'
_chemical_formula_weight 822.86
_space_group_crystal_system monoclinic
_space_group_IT_number 5
_space_group_name_Hall 'I 2y'
_space_group_name_H-M_alt 'I 1 2 1'
_atom_sites_solution_hydrogens geom
_atom_sites_solution_primary dual
_audit_creation_date 2019-11-13
_audit_creation_method
;
Olex2 1.2
(compiled 2018.05.29 svn.r3508 for OlexSys, GUI svn.r5506)
;
_audit_update_record
;
2020-05-02 deposited with the CCDC.	2022-11-14 downloaded from the CCDC.
;
_cell_angle_alpha 90
_cell_angle_beta 106.6210(10)
_cell_angle_gamma 90
_cell_formula_units_Z 2
_cell_length_a 10.10590(10)
_cell_length_b 10.93120(10)
_cell_length_c 13.06820(10)
_cell_measurement_reflns_used 14049
_cell_measurement_temperature 160(1)
_cell_measurement_theta_max 78.1370
_cell_measurement_theta_min 4.8980
_cell_volume 1383.32(2)
_computing_cell_refinement 'CrysAlisPro 1.171.40.53 (Rigaku OD, 2019)'
_computing_data_collection 'CrysAlisPro 1.171.40.53 (Rigaku OD, 2019)'
_computing_data_reduction 'CrysAlisPro 1.171.40.53 (Rigaku OD, 2019)'
_computing_molecular_graphics 'Olex2 (Dolomanov et al., 2009)'
_computing_publication_material 'Olex2 (Dolomanov et al., 2009)'
_computing_structure_refinement 'ShelXL (Sheldrick, 2015b)'
_computing_structure_solution 'ShelXT (Sheldrick, 2015a)'
_diffrn_ambient_environment N~2~
_diffrn_ambient_temperature 160(1)
_diffrn_detector 'CCD plate'
_diffrn_detector_area_resol_mean 5.8140
_diffrn_detector_type 'Pilatus 200K'
_diffrn_measured_fraction_theta_full 1.000
_diffrn_measured_fraction_theta_max 1.000
_diffrn_measurement_details
;
List of Runs (angles in degrees, time in seconds):

  # Type    Start    End  Width  t~exp~   \w     \q     \k     \f   Frames
#--------------------------------------------------------------------------
  1  \w    -27.00  26.00   0.50    0.70    --   51.72 -19.00  30.00  106
  2  \w     38.00 124.00   0.50    0.70    --   51.72  57.00  90.00  172
  3  \w     97.00 178.00   0.50    2.80    --  105.75  30.00  30.00  162
  4  \w     95.00 178.00   0.50    2.80    --  105.75  48.00 -40.42  166
  5  \w     97.00 178.00   0.50    2.80    --  105.75  30.00 -90.00  162
  6  \w     96.00 178.00   0.50    2.80    --  105.75  15.00-150.00  164
  7  \w     96.00 178.00   0.50    2.80    --  105.75  15.00 -60.00  164
  8  \w     97.00 178.00   0.50    2.80    --  105.75  30.00  60.00  162
  9  \w     94.00 178.00   0.50    2.80    --  105.75  45.00 -90.00  168
 10  \w     92.00 178.00   0.50    2.80    --  105.75  57.00-132.70  172
 11  \w     91.00 177.00   0.50    2.80    --  105.75  60.00 -67.85  172
 12  \w     94.00 178.00   0.50    2.80    --  105.75  45.00-150.00  168
 13  \w     91.00 177.00   0.50    2.80    --  105.75  60.00 -96.65  172
 14  \w     94.00 178.00   0.50    2.80    --  105.75  45.00-180.00  168
 15  \w     91.00 177.00   0.50    2.80    --  105.75  60.00  46.67  172
 16  \w     94.00 178.00   0.50    2.80    --  105.75  45.00 120.00  168
 17  \w     91.00 177.00   0.50    2.80    --  105.75  60.00  75.78  172
 18  \w     92.00 178.00   0.50    2.80    --  105.75  58.00  68.77  172
 19  \w     34.00  68.00   0.50    2.80    --  105.75 -59.00  40.50   68
 20  \w     33.00  64.00   0.50    2.80    --  105.75 -56.00 -24.25   62
 21  \w     34.00  67.00   0.50    2.80    --  105.75 -58.00   0.00   66
 22  \w     34.00  70.00   0.50    2.80    --  105.75 -60.00  68.52   72
 23  \w     34.00  67.00   0.50    2.80    --  105.75 -58.00  97.19   66
 24  \w     33.00  66.00   0.50    2.80    --  105.75 -57.00 136.11   66
 25  \w     34.00  67.00   0.50    2.80    --  105.75 -58.00 169.21   66
 26  \w     33.00  66.00   0.50    2.80    --  105.75 -57.00 105.07   66
 27  \w     34.00  67.00   0.50    2.80    --  105.75 -58.00  25.95   66
 28  \w     33.00  62.00   0.50    2.80    --  105.75 -54.00 -45.20   58
 29  \w     33.00  62.00   0.50    2.80    --  105.75 -54.00 -64.59   58
 30  \w     33.00  62.00   0.50    2.80    --  105.75 -54.00-109.92   58
 31  \w     34.00  68.00   0.50    2.80    --  105.75 -59.00-170.37   68
 32  \w     32.00  58.00   0.50    2.80    --  105.75 -51.00-166.26   52
 33  \w     32.00  59.00   0.50    2.80    --  105.75 -52.00-143.34   54
 34  \w     33.00  66.00   0.50    2.80    --  105.75 -57.00-125.35   66
 35  \w     38.00 124.00   0.50    0.70    --   51.72  57.00   0.00  172
 36  \w     38.00 124.00   0.50    0.70    --   51.72  58.00 141.00  172
 37  \w    -26.00  25.00   0.50    0.70    --  -54.72  19.00  30.00  102
 38  \w    -26.00  25.00   0.50    0.70    --  -54.72  19.00 -90.00  102
 39  \w    -26.00  25.00   0.50    0.70    --  -54.72  19.00-150.00  102
 40  \w    -43.00  22.00   0.50    0.70    --  -54.72  38.00  90.00  130
 41  \w   -132.00 -46.00   0.50    0.70    --  -54.72 -38.00-150.00  172
 42  \w   -127.00 -41.00   0.50    0.70    --  -54.72 -57.00   0.00  172
 43  \w   -132.00 -46.00   0.50    0.70    --  -54.72 -38.00 -90.00  172
 44  \w   -157.00 -71.00   0.50    2.80    --  -84.25 -56.00-152.22  172
 45  \w   -158.00 -72.00   0.50    2.80    --  -84.25 -52.00-115.23  172
 46  \w   -127.00 -84.00   0.50    0.70    --  -54.72 -58.00 129.74   86
;
_diffrn_measurement_device 'four-circle diffractometer'
_diffrn_measurement_device_type 'XtaLAB Synergy, Dualflex, Pilatus 200K'
_diffrn_measurement_method '\w scans'
_diffrn_orient_matrix_type 'CrysAlisPro convention (1999,Acta A55,543-557)'
_diffrn_orient_matrix_UB_11 0.1445653000
_diffrn_orient_matrix_UB_12 -0.0327763000
_diffrn_orient_matrix_UB_13 -0.0089604000
_diffrn_orient_matrix_UB_21 -0.0653559000
_diffrn_orient_matrix_UB_22 -0.0917753000
_diffrn_orient_matrix_UB_23 -0.0896797000
_diffrn_orient_matrix_UB_31 -0.0122343000
_diffrn_orient_matrix_UB_32 0.1017844000
_diffrn_orient_matrix_UB_33 -0.0837011000
_diffrn_radiation_monochromator mirror
_diffrn_radiation_probe x-ray
_diffrn_radiation_type CuK\a
_diffrn_radiation_wavelength 1.54184
_diffrn_reflns_av_R_equivalents 0.0242
_diffrn_reflns_av_unetI/netI 0.0154
_diffrn_reflns_Laue_measured_fraction_full 1.000
_diffrn_reflns_Laue_measured_fraction_max 1.000
_diffrn_reflns_limit_h_max 12
_diffrn_reflns_limit_h_min -12
_diffrn_reflns_limit_k_max 13
_diffrn_reflns_limit_k_min -13
_diffrn_reflns_limit_l_max 16
_diffrn_reflns_limit_l_min -16
_diffrn_reflns_number 14700
_diffrn_reflns_point_group_measured_fraction_full 1.000
_diffrn_reflns_point_group_measured_fraction_max 0.999
_diffrn_reflns_theta_full 67.684
_diffrn_reflns_theta_max 74.424
_diffrn_reflns_theta_min 4.909
_diffrn_source 'micro-focus sealed X-ray tube'
_diffrn_source_type 'PhotonJet (Cu) X-ray Source'
_exptl_absorpt_coefficient_mu 8.042
_exptl_absorpt_correction_T_max 0.878
_exptl_absorpt_correction_T_min 0.556
_exptl_absorpt_correction_type analytical
_exptl_absorpt_process_details
;
CrysAlisPro 1.171.40.53 (Rigaku Oxford Diffraction, 2019)
Analytical numeric absorption correction using a multifaceted crystal
model based on expressions derived by R.C. Clark & J.S. Reid.
(Clark, R. C. & Reid, J. S. (1995). Acta Cryst. A51, 887-897)
Empirical absorption correction using spherical harmonics,
 implemented in SCALE3 ABSPACK scaling algorithm.
;
_exptl_crystal_colour yellow
_exptl_crystal_density_diffrn 1.976
_exptl_crystal_description plate
_exptl_crystal_F_000 804
_exptl_crystal_size_max 0.1
_exptl_crystal_size_mid 0.1
_exptl_crystal_size_min 0.02
_refine_diff_density_max 0.247
_refine_diff_density_min -0.442
_refine_diff_density_rms 0.057
_refine_ls_abs_structure_details
;
 Flack x determined using 1329 quotients [(I+)-(I-)]/[(I+)+(I-)]
 (Parsons, Flack and Wagner, Acta Cryst. B69 (2013) 249-259).
;
_refine_ls_abs_structure_Flack -0.019(9)
_refine_ls_extinction_method none
_refine_ls_goodness_of_fit_ref 1.073
_refine_ls_hydrogen_treatment constr
_refine_ls_matrix_type full
_refine_ls_number_parameters 178
_refine_ls_number_reflns 2850
_refine_ls_number_restraints 1
_refine_ls_restrained_S_all 1.073
_refine_ls_R_factor_all 0.0174
_refine_ls_R_factor_gt 0.0174
_refine_ls_shift/su_max 0.001
_refine_ls_shift/su_mean 0.000
_refine_ls_structure_factor_coef Fsqd
_refine_ls_weighting_details 'w=1/[\s^2^(Fo^2^)+(0.0264P)^2^+1.4103P] where P=(Fo^2^+2Fc^2^)/3'
_refine_ls_weighting_scheme calc
_refine_ls_wR_factor_gt 0.0461
_refine_ls_wR_factor_ref 0.0461
_reflns_Friedel_coverage 0.895
_reflns_Friedel_fraction_full 1.000
_reflns_Friedel_fraction_max 0.997
_reflns_number_gt 2838
_reflns_number_total 2850
_reflns_threshold_expression 'I > 2\s(I)'
_cod_data_source_file d2ce01311h2.cif
_cod_data_source_block hadi1211
_cod_depositor_comments 'Adding full bibliography for 7245842--7245847.cif.'
_cod_database_code 7245846
_shelx_shelxl_version_number 2018/3
_shelx_space_group_comment
;
The symmetry employed for this shelxl refinement is uniquely defined
by the following loop, which should always be used as a source of
symmetry information in preference to the above space-group names.
They are only intended as comments.
;
_shelx_estimated_absorpt_t_max 0.856
_shelx_estimated_absorpt_t_min 0.500
_olex2_refinement_description
;
1. Fixed Uiso
 At 1.2 times of:
  All C(H) groups
 At 1.5 times of:
  All C(H,H,H) groups
2.a Ternary CH refined with riding coordinates:
 C8(H8)
2.b Aromatic/amide H refined with riding coordinates:
 C3(H3), C5(H5), C7(H7), C10(H10), C11(H11), C12(H12), C13(H13), C14(H14)
2.c Idealised Me refined as rotating group:
 C15(H15A,H15B,H15C)
;

loop_
_space_group_symop_operation_xyz
'x, y, z'
'-x, y, -z'
'x+1/2, y+1/2, z+1/2'
'-x+1/2, y+1/2, -z+1/2'

loop_
_atom_site_label
_atom_site_type_symbol
_atom_site_fract_x
_atom_site_fract_y
_atom_site_fract_z
_atom_site_U_iso_or_equiv
_atom_site_adp_type
_atom_site_occupancy
_atom_site_site_symmetry_order
_atom_site_calc_flag
_atom_site_refinement_flags_posn
_atom_site_refinement_flags_adp
_atom_site_refinement_flags_occupancy
_atom_site_disorder_assembly
_atom_site_disorder_group
Br1 Br 0.44565(3) 0.22502(3) 0.83024(3) 0.02656(9) Uani 1 1 d . . . . .
Br2 Br 0.83207(4) 0.58083(4) 1.04943(3) 0.03233(11) Uani 1 1 d . . . . .
C1 C 0.5999(3) 0.3765(3) 0.7296(2) 0.0200(6) Uani 1 1 d . . . . .
C2 C 0.5835(3) 0.3438(3) 0.8298(2) 0.0214(6) Uani 1 1 d . . . . .
C3 C 0.6529(3) 0.3997(3) 0.9248(3) 0.0236(6) Uani 1 1 d . . . . .
H3 H 0.638430 0.374540 0.990330 0.028 Uiso 1 1 calc R . . . .
C4 C 0.7447(3) 0.4941(3) 0.9221(3) 0.0247(7) Uani 1 1 d . . . . .
C5 C 0.7682(3) 0.5290(3) 0.8276(3) 0.0229(6) Uani 1 1 d . . . . .
H5 H 0.832222 0.592497 0.827298 0.027 Uiso 1 1 calc R . . . .
C6 C 0.6976(3) 0.4708(3) 0.7313(3) 0.0216(6) Uani 1 1 d . . . . .
C7 C 0.7339(3) 0.5086(3) 0.6366(3) 0.0218(6) Uani 1 1 d . . . . .
H7 H 0.809679 0.563375 0.647396 0.026 Uiso 1 1 calc R . . . .
C8 C 0.7472(3) 0.5173(3) 0.4602(3) 0.0235(7) Uani 1 1 d . . . . .
H8 H 0.827143 0.569337 0.499075 0.028 Uiso 1 1 calc R . . . .
C9 C 0.6523(3) 0.5967(3) 0.3745(2) 0.0223(6) Uani 1 1 d . . . . .
C10 C 0.5915(4) 0.6976(4) 0.4071(3) 0.0315(8) Uani 1 1 d . . . . .
H10 H 0.609101 0.714095 0.481207 0.038 Uiso 1 1 calc R . . . .
C11 C 0.5053(5) 0.7749(4) 0.3328(4) 0.0377(9) Uani 1 1 d . . . . .
H11 H 0.461175 0.841812 0.355982 0.045 Uiso 1 1 calc R . . . .
C12 C 0.4839(4) 0.7536(4) 0.2243(3) 0.0371(9) Uani 1 1 d . . . . .
H12 H 0.425682 0.806286 0.172991 0.045 Uiso 1 1 calc R . . . .
C13 C 0.5478(4) 0.6555(4) 0.1914(3) 0.0307(8) Uani 1 1 d . . . . .
H13 H 0.534767 0.642144 0.117382 0.037 Uiso 1 1 calc R . . . .
C14 C 0.6309(3) 0.5761(4) 0.2659(3) 0.0259(6) Uani 1 1 d . . . . .
H14 H 0.673042 0.508005 0.242542 0.031 Uiso 1 1 calc R . . . .
C15 C 0.8058(4) 0.4061(4) 0.4185(3) 0.0285(7) Uani 1 1 d . . . . .
H15A H 0.868613 0.362438 0.478482 0.043 Uiso 1 1 calc GR . . . .
H15B H 0.856414 0.432593 0.368680 0.043 Uiso 1 1 calc GR . . . .
H15C H 0.730173 0.351699 0.381586 0.043 Uiso 1 1 calc GR . . . .
N1 N 0.6755(3) 0.4766(3) 0.5399(2) 0.0214(5) Uani 1 1 d . . . . .
Ni1 Ni 0.500000 0.37803(7) 0.500000 0.02133(17) Uani 1 2 d S T P . .
O1 O 0.5279(2) 0.3221(2) 0.64276(19) 0.0233(5) Uani 1 1 d . . . . .

loop_
_atom_site_aniso_label
_atom_site_aniso_U_11
_atom_site_aniso_U_22
_atom_site_aniso_U_33
_atom_site_aniso_U_23
_atom_site_aniso_U_13
_atom_site_aniso_U_12
Br1 0.02946(16) 0.02912(17) 0.02164(17) 0.00164(13) 0.00816(12) -0.00562(14)
Br2 0.03279(18) 0.0419(2) 0.02047(17) -0.01184(16) 0.00470(13) -0.00467(16)
C1 0.0204(13) 0.0214(15) 0.0169(15) -0.0006(11) 0.0031(11) 0.0012(12)
C2 0.0218(14) 0.0245(16) 0.0173(15) 0.0015(12) 0.0049(12) 0.0010(12)
C3 0.0244(15) 0.0313(17) 0.0154(15) -0.0011(12) 0.0063(11) 0.0008(13)
C4 0.0242(15) 0.0292(17) 0.0183(15) -0.0042(13) 0.0022(12) 0.0015(13)
C5 0.0219(15) 0.0253(16) 0.0205(16) -0.0042(12) 0.0043(13) -0.0015(12)
C6 0.0221(13) 0.0253(16) 0.0175(15) -0.0009(12) 0.0059(12) 0.0015(12)
C7 0.0210(14) 0.0224(16) 0.0221(16) 0.0002(12) 0.0063(12) -0.0004(12)
C8 0.0237(15) 0.0279(17) 0.0207(16) 0.0023(13) 0.0091(12) -0.0037(13)
C9 0.0237(14) 0.0231(16) 0.0210(14) 0.0018(12) 0.0079(12) -0.0036(12)
C10 0.0380(19) 0.031(2) 0.0278(18) 0.0006(14) 0.0126(15) 0.0000(15)
C11 0.046(2) 0.0300(18) 0.041(2) 0.0067(17) 0.0181(18) 0.0076(17)
C12 0.0399(19) 0.036(2) 0.035(2) 0.0138(16) 0.0098(16) 0.0031(16)
C13 0.0311(18) 0.037(2) 0.0238(17) 0.0060(15) 0.0082(14) -0.0044(15)
C14 0.0279(15) 0.0276(16) 0.0239(15) 0.0013(14) 0.0102(13) -0.0034(15)
C15 0.0272(16) 0.0341(19) 0.0265(18) 0.0054(14) 0.0113(14) 0.0046(14)
N1 0.0241(13) 0.0227(13) 0.0193(13) 0.0011(10) 0.0089(11) -0.0010(10)
Ni1 0.0212(4) 0.0266(4) 0.0152(4) 0.000 0.0037(3) 0.000
O1 0.0275(12) 0.0263(11) 0.0153(10) -0.0013(9) 0.0049(9) -0.0038(9)

loop_
_atom_type_symbol
_atom_type_description
_atom_type_scat_dispersion_real
_atom_type_scat_dispersion_imag
_atom_type_scat_source
C C 0.0181 0.0091 'International Tables Vol C Tables 4.2.6.8 and 6.1.1.4'
H H 0.0000 0.0000 'International Tables Vol C Tables 4.2.6.8 and 6.1.1.4'
Br Br -0.6763 1.2805 'International Tables Vol C Tables 4.2.6.8 and 6.1.1.4'
N N 0.0311 0.0180 'International Tables Vol C Tables 4.2.6.8 and 6.1.1.4'
Ni Ni -3.0029 0.5091 'International Tables Vol C Tables 4.2.6.8 and 6.1.1.4'
O O 0.0492 0.0322 'International Tables Vol C Tables 4.2.6.8 and 6.1.1.4'

loop_
_exptl_crystal_face_index_h
_exptl_crystal_face_index_k
_exptl_crystal_face_index_l
_exptl_crystal_face_perp_dist
1 0 -1 0.0157
-1 0 1 0.0010
3 3 5 0.0281
-2 -5 2 0.0332
-3 -5 -2 0.0469
1 4 -5 0.0390
3 -6 3 0.0514
1 -5 -1 0.0382

loop_
_geom_angle_atom_site_label_1
_geom_angle_atom_site_label_2
_geom_angle_atom_site_label_3
_geom_angle
_geom_angle_site_symmetry_1
_geom_angle_site_symmetry_3
_geom_angle_publ_flag
C2 C1 C6 115.7(3) . . ?
O1 C1 C2 120.5(3) . . ?
O1 C1 C6 123.8(3) . . ?
C1 C2 Br1 117.0(2) . . ?
C3 C2 Br1 118.8(2) . . ?
C3 C2 C1 123.9(3) . . ?
C2 C3 H3 120.8 . . ?
C2 C3 C4 118.3(3) . . ?
C4 C3 H3 120.8 . . ?
C3 C4 Br2 119.5(2) . . ?
C5 C4 Br2 119.5(3) . . ?
C5 C4 C3 121.0(3) . . ?
C4 C5 H5 119.9 . . ?
C4 C5 C6 120.2(3) . . ?
C6 C5 H5 119.9 . . ?
C1 C6 C7 122.5(3) . . ?
C5 C6 C1 120.9(3) . . ?
C5 C6 C7 116.6(3) . . ?
C6 C7 H7 116.3 . . ?
N1 C7 C6 127.4(3) . . ?
N1 C7 H7 116.3 . . ?
C9 C8 H8 107.3 . . ?
C15 C8 H8 107.3 . . ?
C15 C8 C9 114.9(3) . . ?
N1 C8 H8 107.3 . . ?
N1 C8 C9 110.6(3) . . ?
N1 C8 C15 109.1(3) . . ?
C10 C9 C8 118.0(3) . . ?
C10 C9 C14 119.2(3) . . ?
C14 C9 C8 122.7(3) . . ?
C9 C10 H10 119.6 . . ?
C9 C10 C11 120.8(4) . . ?
C11 C10 H10 119.6 . . ?
C10 C11 H11 120.2 . . ?
C10 C11 C12 119.6(4) . . ?
C12 C11 H11 120.2 . . ?
C11 C12 H12 120.1 . . ?
C13 C12 C11 119.8(4) . . ?
C13 C12 H12 120.1 . . ?
C12 C13 H13 119.7 . . ?
C12 C13 C14 120.6(4) . . ?
C14 C13 H13 119.7 . . ?
C9 C14 C13 119.9(3) . . ?
C9 C14 H14 120.1 . . ?
C13 C14 H14 120.1 . . ?
C8 C15 H15A 109.5 . . ?
C8 C15 H15B 109.5 . . ?
C8 C15 H15C 109.5 . . ?
H15A C15 H15B 109.5 . . ?
H15A C15 H15C 109.5 . . ?
H15B C15 H15C 109.5 . . ?
C7 N1 C8 115.3(3) . . ?
C7 N1 Ni1 121.7(2) . . ?
C8 N1 Ni1 123.0(2) . . ?
N1 Ni1 N1 115.24(16) 2_656 . ?
O1 Ni1 N1 107.33(11) . 2_656 ?
O1 Ni1 N1 92.61(10) . . ?
O1 Ni1 N1 107.33(11) 2_656 . ?
O1 Ni1 N1 92.61(10) 2_656 2_656 ?
O1 Ni1 O1 142.60(15) . 2_656 ?
C1 O1 Ni1 126.6(2) . . ?

loop_
_geom_bond_atom_site_label_1
_geom_bond_atom_site_label_2
_geom_bond_distance
_geom_bond_site_symmetry_2
_geom_bond_publ_flag
Br1 C2 1.906(3) . ?
Br2 C4 1.899(3) . ?
C1 C2 1.412(4) . ?
C1 C6 1.423(5) . ?
C1 O1 1.303(4) . ?
C2 C3 1.381(5) . ?
C3 H3 0.9500 . ?
C3 C4 1.394(5) . ?
C4 C5 1.376(5) . ?
C5 H5 0.9500 . ?
C5 C6 1.408(5) . ?
C6 C7 1.448(4) . ?
C7 H7 0.9500 . ?
C7 N1 1.281(4) . ?
C8 H8 1.0000 . ?
C8 C9 1.521(5) . ?
C8 C15 1.518(5) . ?
C8 N1 1.497(4) . ?
C9 C10 1.388(5) . ?
C9 C14 1.392(5) . ?
C10 H10 0.9500 . ?
C10 C11 1.390(6) . ?
C11 H11 0.9500 . ?
C11 C12 1.392(6) . ?
C12 H12 0.9500 . ?
C12 C13 1.381(6) . ?
C13 H13 0.9500 . ?
C13 C14 1.392(5) . ?
C14 H14 0.9500 . ?
C15 H15A 0.9800 . ?
C15 H15B 0.9800 . ?
C15 H15C 0.9800 . ?
N1 Ni1 2.012(3) . ?
Ni1 O1 1.906(2) . ?
Ni1 O1 1.906(2) 2_656 ?

loop_
_geom_torsion_atom_site_label_1
_geom_torsion_atom_site_label_2
_geom_torsion_atom_site_label_3
_geom_torsion_atom_site_label_4
_geom_torsion
_geom_torsion_site_symmetry_1
_geom_torsion_site_symmetry_2
_geom_torsion_site_symmetry_3
_geom_torsion_site_symmetry_4
_geom_torsion_publ_flag
Br1 C2 C3 C4 -174.4(2) . . . . ?
Br2 C4 C5 C6 -176.0(2) . . . . ?
C1 C2 C3 C4 0.0(5) . . . . ?
C1 C6 C7 N1 9.1(5) . . . . ?
C2 C1 C6 C5 -2.1(5) . . . . ?
C2 C1 C6 C7 175.3(3) . . . . ?
C2 C1 O1 Ni1 163.3(2) . . . . ?
C2 C3 C4 Br2 175.6(3) . . . . ?
C2 C3 C4 C5 -1.5(5) . . . . ?
C3 C4 C5 C6 1.1(5) . . . . ?
C4 C5 C6 C1 0.8(5) . . . . ?
C4 C5 C6 C7 -176.8(3) . . . . ?
C5 C6 C7 N1 -173.4(3) . . . . ?
C6 C1 C2 Br1 176.2(2) . . . . ?
C6 C1 C2 C3 1.7(5) . . . . ?
C6 C1 O1 Ni1 -16.4(5) . . . . ?
C6 C7 N1 C8 -172.2(3) . . . . ?
C6 C7 N1 Ni1 7.6(5) . . . . ?
C8 C9 C10 C11 179.1(3) . . . . ?
C8 C9 C14 C13 -177.0(3) . . . . ?
C9 C8 N1 C7 -121.0(3) . . . . ?
C9 C8 N1 Ni1 59.3(3) . . . . ?
C9 C10 C11 C12 -2.6(6) . . . . ?
C10 C9 C14 C13 -0.9(5) . . . . ?
C10 C11 C12 C13 0.5(6) . . . . ?
C11 C12 C13 C14 1.4(6) . . . . ?
C12 C13 C14 C9 -1.2(5) . . . . ?
C14 C9 C10 C11 2.8(5) . . . . ?
C15 C8 C9 C10 177.9(3) . . . . ?
C15 C8 C9 C14 -5.9(5) . . . . ?
C15 C8 N1 C7 111.6(3) . . . . ?
C15 C8 N1 Ni1 -68.1(3) . . . . ?
N1 C8 C9 C10 53.8(4) . . . . ?
N1 C8 C9 C14 -130.0(3) . . . . ?
O1 C1 C2 Br1 -3.4(4) . . . . ?
O1 C1 C2 C3 -177.9(3) . . . . ?
O1 C1 C6 C5 177.5(3) . . . . ?
O1 C1 C6 C7 -5.0(5) . . . . ?
